data_2228831
loop_
_publ_author_name
'Shi, Lin-Fang'
'Si, Zhen-Jun'
'Li, Yan-Wei'
'Cao, Hua-Ru'
'Guan, Ying'

_publ_section_title
;
 Bromidotricarbonyl[2-phenyl-5-(pyridin-2-yl-\k<i>N</i>)-1,3,4-oxadiazole-\k<i>N</i>^4^]rhenium(I)
 dichloromethane monosolvate
;
_journal_coeditor_code NK2078
_journal_issue 1
_journal_name_full 'Acta Crystallographica Section E'
_journal_page_first m88
_journal_page_last m89
_journal_paper_doi 10.1107/S1600536810052360
_journal_volume 67
_journal_year 2011
_chemical_formula_iupac '[Re Br (C13 H9 N3 O) (C O)3], C H2 Cl2'
_chemical_formula_moiety 'C16 H9 Br N3 O4 Re, C H2 Cl2'
_chemical_formula_sum 'C17 H11 Br Cl2 N3 O4 Re'
_chemical_formula_weight 658.30
_chemical_name_systematic
;
Bromidotricarbonyl[2-phenyl-5-(pyridin-2-yl-\k<i>N</i>)-1,3,4-oxadiazole-
\k<i>N</i>^4^]rhenium(I) dichloromethane monosolvate
;
_space_group_IT_number 15
_symmetry_cell_setting monoclinic
_symmetry_space_group_name_Hall '-C 2yc'
_symmetry_space_group_name_H-M 'C 1 2/c 1'
_atom_sites_solution_hydrogens geom
_atom_sites_solution_primary direct
_atom_sites_solution_secondary difmap
_audit_creation_method SHELXL-2008
_cell_angle_alpha 90.00
_cell_angle_beta 99.45(3)
_cell_angle_gamma 90.00
_cell_formula_units_Z 8
_cell_length_a 12.492(3)
_cell_length_b 19.513(4)
_cell_length_c 16.835(3)
_cell_measurement_reflns_used 4631
_cell_measurement_temperature 293(2)
_cell_measurement_theta_max 27.475
_cell_measurement_theta_min 2.26
_cell_volume 4047.9(15)
_computing_cell_refinement 'SAINT (Bruker, 2007)'
_computing_data_collection 'SMART (Bruker, 2007)'
_computing_data_reduction 'SAINT (Bruker, 2007)'
_computing_molecular_graphics 'SHELXTL (Sheldrick, 2008)'
_computing_publication_material 'SHELXTL (Sheldrick, 2008)'
_computing_structure_refinement 'SHELXL97 (Sheldrick, 2008)'
_computing_structure_solution 'SHELXS97 (Sheldrick, 2008)'
_diffrn_ambient_temperature 293(2)
_diffrn_measured_fraction_theta_full 0.991
_diffrn_measured_fraction_theta_max 0.991
_diffrn_measurement_device_type 'Bruker SMART CCD area-detector'
_diffrn_measurement_method \w
_diffrn_radiation_monochromator graphite
_diffrn_radiation_source 'fine-focus sealed tube'
_diffrn_radiation_type MoK\a
_diffrn_radiation_wavelength 0.71073
_diffrn_reflns_av_R_equivalents 0.1038
_diffrn_reflns_av_sigmaI/netI 0.0733
_diffrn_reflns_limit_h_max 15
_diffrn_reflns_limit_h_min -16
_diffrn_reflns_limit_k_max 25
_diffrn_reflns_limit_k_min -25
_diffrn_reflns_limit_l_max 21
_diffrn_reflns_limit_l_min -21
_diffrn_reflns_number 19615
_diffrn_reflns_theta_full 27.47
_diffrn_reflns_theta_max 27.47
_diffrn_reflns_theta_min 3.22
_exptl_absorpt_coefficient_mu 8.270
_exptl_absorpt_correction_T_max 0.409
_exptl_absorpt_correction_T_min 0.229
_exptl_absorpt_correction_type multi-scan
_exptl_absorpt_process_details '(SADABS; Bruker, 2001)'
_exptl_crystal_colour yellow
_exptl_crystal_density_diffrn 2.160
_exptl_crystal_density_method 'not measured'
_exptl_crystal_description block
_exptl_crystal_F_000 2480
_exptl_crystal_size_max 0.199
_exptl_crystal_size_mid 0.157
_exptl_crystal_size_min 0.108
_refine_diff_density_max 2.883
_refine_diff_density_min -1.440
_refine_ls_extinction_coef 0.00089(8)
_refine_ls_extinction_expression Fc^*^=kFc[1+0.001xFc^2^\l^3^/sin(2\q)]^-1/4^
_refine_ls_extinction_method 'SHELXS97(Sheldrick, 2008)'
_refine_ls_goodness_of_fit_ref 1.067
_refine_ls_hydrogen_treatment constr
_refine_ls_matrix_type full
_refine_ls_number_parameters 276
_refine_ls_number_reflns 4631
_refine_ls_number_restraints 36
_refine_ls_restrained_S_all 1.064
_refine_ls_R_factor_all 0.0480
_refine_ls_R_factor_gt 0.0421
_refine_ls_shift/su_max 0.002
_refine_ls_shift/su_mean 0.000
_refine_ls_structure_factor_coef Fsqd
_refine_ls_weighting_details 'calc w=1/[\s^2^(Fo^2^)+(0.0507P)^2^+6.9046P] where P=(Fo^2^+2Fc^2^)/3'
_refine_ls_weighting_scheme calc
_refine_ls_wR_factor_gt 0.1011
_refine_ls_wR_factor_ref 0.1067
_reflns_number_gt 3992
_reflns_number_total 4631
_reflns_threshold_expression I>2sigma(I)
_cod_data_source_file nk2078.cif
_cod_data_source_block I
_cod_original_sg_symbol_H-M 'C 2/c'
_cod_database_code 2228831
_cod_database_fobs_code 2228831

loop_
_symmetry_equiv_pos_as_xyz
'x, y, z'
'-x, y, -z+1/2'
'x+1/2, y+1/2, z'
'-x+1/2, y+1/2, -z+1/2'
'-x, -y, -z'
'x, -y, z-1/2'
'-x+1/2, -y+1/2, -z'
'x+1/2, -y+1/2, z-1/2'

loop_
_atom_site_type_symbol
_atom_site_label
_atom_site_fract_x
_atom_site_fract_y
_atom_site_fract_z
_atom_site_U_iso_or_equiv
_atom_site_adp_type
_atom_site_calc_flag
_atom_site_refinement_flags
_atom_site_occupancy
_atom_site_disorder_assembly
_atom_site_disorder_group
Re Re1 0.763878(16) 0.394333(9) 0.240070(14) 0.03250(12) Uani d . 1 . .
Br Br1 0.62778(5) 0.40803(3) 0.10476(4) 0.04074(16) Uani d . 1 . .
O O1 0.9100(4) 0.3751(3) 0.4011(3) 0.0696(16) Uani d . 1 . .
O O2 0.8889(5) 0.2798(3) 0.1726(4) 0.0808(18) Uani d . 1 . .
O O3 0.6198(4) 0.2847(3) 0.2967(4) 0.0825(19) Uani d . 1 . .
O O4 0.8670(3) 0.59195(17) 0.1890(3) 0.0314(8) Uani d . 1 . .
N N1 0.6852(3) 0.4871(2) 0.2817(3) 0.0314(9) Uani d . 1 . .
N N2 0.8475(3) 0.4820(2) 0.1993(3) 0.0309(9) Uani d . 1 . .
N N3 0.9313(3) 0.4917(2) 0.1559(3) 0.0335(10) Uani d . 1 . .
C C1 0.8579(5) 0.3847(3) 0.3391(4) 0.0444(15) Uani d . 1 . .
C C2 0.8427(5) 0.3231(3) 0.1961(5) 0.0508(16) Uani d . 1 . .
C C3 0.6735(5) 0.3274(4) 0.2764(4) 0.0527(16) Uani d . 1 . .
C C4 0.6067(4) 0.4881(3) 0.3268(4) 0.0384(12) Uani d . 1 . .
H H4 0.5784 0.4464 0.3403 0.046 Uiso calc R 1 . .
C C5 0.5655(5) 0.5467(3) 0.3545(4) 0.0468(14) Uani d . 1 . .
H H5 0.5123 0.5446 0.3871 0.056 Uiso calc R 1 . .
C C6 0.6049(5) 0.6097(3) 0.3328(4) 0.0445(15) Uani d . 1 . .
H H6 0.5779 0.6504 0.3505 0.053 Uiso calc R 1 . .
C C7 0.6850(5) 0.6109(3) 0.2844(4) 0.0396(14) Uani d . 1 . .
H H7 0.7113 0.6520 0.2673 0.047 Uiso calc R 1 . .
C C8 0.7239(4) 0.5490(3) 0.2628(3) 0.0308(11) Uani d . 1 . .
C C9 0.8113(4) 0.5412(2) 0.2168(3) 0.0297(10) Uani d . 1 . .
C C10 0.9406(4) 0.5585(2) 0.1511(3) 0.0304(10) Uani d . 1 . .
C C11 1.0160(4) 0.5964(2) 0.1110(3) 0.0320(11) Uani d . 1 . .
C C12 1.0231(5) 0.6674(3) 0.1184(4) 0.0441(14) Uani d . 1 . .
H H12 0.9795 0.6912 0.1487 0.053 Uiso calc R 1 . .
C C13 1.0960(5) 0.7015(3) 0.0798(5) 0.0534(16) Uani d . 1 . .
H H13 1.1024 0.7488 0.0849 0.064 Uiso calc R 1 . .
C C14 1.1604(5) 0.6663(4) 0.0334(4) 0.0516(16) Uani d . 1 . .
H H14 1.2089 0.6901 0.0073 0.062 Uiso calc R 1 . .
C C15 1.1523(5) 0.5966(3) 0.0260(4) 0.0442(15) Uani d . 1 . .
H H15 1.1948 0.5732 -0.0056 0.053 Uiso calc R 1 . .
C C16 1.0816(4) 0.5609(3) 0.0651(3) 0.0342(11) Uani d . 1 . .
H H16 1.0774 0.5134 0.0611 0.041 Uiso calc R 1 . .
Cl Cl1 0.6313(10) 0.7067(5) 0.0785(8) 0.115(3) Uani d PU 0.810(15) A 1
Cl Cl2 0.6782(3) 0.57172(14) 0.0268(2) 0.0650(12) Uani d PU 0.810(15) A 1
C C17 0.6743(17) 0.6573(6) 0.0037(9) 0.102(5) Uani d PU 0.810(15) A 1
H H17A 0.7460 0.6722 -0.0037 0.123 Uiso calc PR 0.810(15) A 1
H H17B 0.6254 0.6644 -0.0466 0.123 Uiso calc PR 0.810(15) A 1
Cl Cl1' 0.666(5) 0.7100(17) 0.087(3) 0.121(16) Uani d PU 0.190(15) A 2
Cl Cl2' 0.715(4) 0.591(3) 0.0034(16) 0.201(18) Uani d PU 0.190(15) A 2
C C17' 0.660(9) 0.681(3) 0.017(5) 0.102(5) Uani d PU 0.19 A 2
H H17C 0.6951 0.7113 -0.0162 0.123 Uiso calc PR 0.190(15) A 2
H H17D 0.5835 0.6799 -0.0067 0.123 Uiso calc PR 0.190(15) A 2

loop_
_atom_site_aniso_label
_atom_site_aniso_U_11
_atom_site_aniso_U_22
_atom_site_aniso_U_33
_atom_site_aniso_U_12
_atom_site_aniso_U_13
_atom_site_aniso_U_23
Re1 0.03620(16) 0.02314(14) 0.0399(2) -0.00311(6) 0.01139(11) 0.00443(7)
Br1 0.0422(3) 0.0423(3) 0.0395(4) 0.0007(2) 0.0119(2) -0.0024(2)
O1 0.086(3) 0.054(3) 0.061(4) -0.020(3) -0.013(3) 0.018(3)
O2 0.089(4) 0.043(3) 0.115(5) 0.024(3) 0.032(3) -0.016(3)
O3 0.079(3) 0.072(4) 0.100(5) -0.041(3) 0.026(3) 0.025(3)
O4 0.0387(18) 0.0246(15) 0.034(2) -0.0016(14) 0.0167(16) 0.0007(15)
N1 0.037(2) 0.027(2) 0.031(2) -0.0016(16) 0.0096(18) 0.0030(18)
N2 0.0291(19) 0.025(2) 0.041(3) -0.0015(16) 0.0141(17) 0.0053(18)
N3 0.033(2) 0.026(2) 0.043(3) 0.0001(16) 0.0143(18) 0.0019(19)
C1 0.046(3) 0.028(2) 0.058(5) -0.009(2) 0.005(3) 0.000(3)
C2 0.055(3) 0.035(3) 0.065(5) -0.006(3) 0.016(3) 0.001(3)
C3 0.054(3) 0.055(4) 0.050(4) -0.006(3) 0.009(3) 0.004(3)
C4 0.038(3) 0.042(3) 0.037(3) -0.007(2) 0.014(2) 0.006(2)
C5 0.046(3) 0.056(4) 0.042(4) -0.003(3) 0.021(3) -0.003(3)
C6 0.045(3) 0.043(3) 0.049(4) 0.003(2) 0.019(3) -0.009(3)
C7 0.045(3) 0.029(3) 0.047(4) -0.001(2) 0.015(3) -0.004(2)
C8 0.032(2) 0.029(2) 0.033(3) -0.0020(18) 0.011(2) 0.0009(19)
C9 0.038(2) 0.022(2) 0.030(3) -0.0014(18) 0.009(2) 0.0001(19)
C10 0.033(2) 0.029(2) 0.031(3) -0.0012(19) 0.008(2) -0.001(2)
C11 0.039(3) 0.028(2) 0.032(3) -0.0015(19) 0.012(2) 0.001(2)
C12 0.055(3) 0.025(2) 0.057(4) -0.001(2) 0.023(3) 0.004(2)
C13 0.060(4) 0.031(3) 0.072(5) -0.013(3) 0.018(3) 0.004(3)
C14 0.057(3) 0.053(4) 0.049(4) -0.014(3) 0.021(3) 0.010(3)
C15 0.041(3) 0.057(4) 0.039(4) -0.005(3) 0.020(3) -0.005(3)
C16 0.043(3) 0.030(2) 0.032(3) -0.006(2) 0.012(2) -0.004(2)
Cl1 0.143(5) 0.073(4) 0.129(7) 0.003(3) 0.029(5) -0.024(3)
Cl2 0.087(2) 0.0521(17) 0.053(2) -0.0020(11) 0.0019(14) -0.0019(11)
C17 0.209(15) 0.038(7) 0.074(9) 0.007(9) 0.064(9) 0.010(6)
Cl1' 0.24(5) 0.034(8) 0.084(13) -0.008(15) -0.01(2) -0.005(8)
Cl2' 0.24(3) 0.32(4) 0.044(12) 0.11(3) 0.014(16) -0.036(18)
C17' 0.209(15) 0.038(7) 0.074(9) 0.007(9) 0.064(9) 0.010(6)

loop_
_atom_type_symbol
_atom_type_description
_atom_type_scat_dispersion_real
_atom_type_scat_dispersion_imag
_atom_type_scat_source
C C 0.0033 0.0016 'International Tables Vol C Tables 4.2.6.8 and 6.1.1.4'
H H 0.0000 0.0000 'International Tables Vol C Tables 4.2.6.8 and 6.1.1.4'
Br Br -0.2901 2.4595 'International Tables Vol C Tables 4.2.6.8 and 6.1.1.4'
Cl Cl 0.1484 0.1585 'International Tables Vol C Tables 4.2.6.8 and 6.1.1.4'
N N 0.0061 0.0033 'International Tables Vol C Tables 4.2.6.8 and 6.1.1.4'
O O 0.0106 0.0060 'International Tables Vol C Tables 4.2.6.8 and 6.1.1.4'
Re Re -1.0185 7.2310 'International Tables Vol C Tables 4.2.6.8 and 6.1.1.4'

loop_
_geom_angle_atom_site_label_1
_geom_angle_atom_site_label_2
_geom_angle_atom_site_label_3
_geom_angle_site_symmetry_1
_geom_angle_site_symmetry_3
_geom_angle
_geom_angle_publ_flag
C1 Re1 C3 . . 87.9(3) ?
C1 Re1 C2 . . 89.1(3) ?
C3 Re1 C2 . . 89.8(3) ?
C1 Re1 N2 . . 95.5(2) ?
C3 Re1 N2 . . 171.3(2) ?
C2 Re1 N2 . . 98.3(2) ?
C1 Re1 N1 . . 92.7(2) ?
C3 Re1 N1 . . 98.1(3) ?
C2 Re1 N1 . . 171.9(2) ?
N2 Re1 N1 . . 73.71(17) ?
C1 Re1 Br1 . . 178.2(2) ?
C3 Re1 Br1 . . 90.9(2) ?
C2 Re1 Br1 . . 92.2(2) ?
N2 Re1 Br1 . . 85.55(12) ?
N1 Re1 Br1 . . 86.19(11) ?
C9 O4 C10 . . 103.8(4) ?
C4 N1 C8 . . 116.3(5) ?
C4 N1 Re1 . . 126.4(4) ?
C8 N1 Re1 . . 117.2(3) ?
C9 N2 N3 . . 108.7(4) ?
C9 N2 Re1 . . 115.3(3) ?
N3 N2 Re1 . . 135.9(3) ?
C10 N3 N2 . . 104.5(4) ?
O1 C1 Re1 . . 174.8(6) ?
O2 C2 Re1 . . 177.5(7) ?
O3 C3 Re1 . . 177.4(7) ?
N1 C4 C5 . . 123.9(5) ?
N1 C4 H4 . . 118.0 ?
C5 C4 H4 . . 118.0 ?
C4 C5 C6 . . 118.7(6) ?
C4 C5 H5 . . 120.6 ?
C6 C5 H5 . . 120.6 ?
C7 C6 C5 . . 119.1(5) ?
C7 C6 H6 . . 120.5 ?
C5 C6 H6 . . 120.5 ?
C8 C7 C6 . . 117.4(5) ?
C8 C7 H7 . . 121.3 ?
C6 C7 H7 . . 121.3 ?
N1 C8 C7 . . 124.4(5) ?
N1 C8 C9 . . 111.2(4) ?
C7 C8 C9 . . 124.4(5) ?
N2 C9 O4 . . 111.2(4) ?
N2 C9 C8 . . 122.6(4) ?
O4 C9 C8 . . 126.2(4) ?
N3 C10 O4 . . 111.8(4) ?
N3 C10 C11 . . 127.4(5) ?
O4 C10 C11 . . 120.8(4) ?
C12 C11 C16 . . 120.5(5) ?
C12 C11 C10 . . 120.3(5) ?
C16 C11 C10 . . 119.2(4) ?
C13 C12 C11 . . 118.6(6) ?
C13 C12 H12 . . 120.7 ?
C11 C12 H12 . . 120.7 ?
C12 C13 C14 . . 121.0(6) ?
C12 C13 H13 . . 119.5 ?
C14 C13 H13 . . 119.5 ?
C15 C14 C13 . . 120.0(6) ?
C15 C14 H14 . . 120.0 ?
C13 C14 H14 . . 120.0 ?
C14 C15 C16 . . 120.3(6) ?
C14 C15 H15 . . 119.9 ?
C16 C15 H15 . . 119.9 ?
C15 C16 C11 . . 119.6(5) ?
C15 C16 H16 . . 120.2 ?
C11 C16 H16 . . 120.2 ?
Cl1 C17 Cl2 . . 112.2(9) ?
Cl1 C17 H17A . . 109.2 ?
Cl2 C17 H17A . . 109.2 ?
Cl1 C17 H17B . . 109.2 ?
Cl2 C17 H17B . . 109.2 ?
H17A C17 H17B . . 107.9 ?
Cl1' C17' Cl2' . . 123(5) ?
Cl1' C17' H17C . . 106.7 ?
Cl2' C17' H17C . . 106.7 ?
Cl1' C17' H17D . . 106.7 ?
Cl2' C17' H17D . . 106.7 ?
H17C C17' H17D . . 106.6 ?

loop_
_geom_bond_atom_site_label_1
_geom_bond_atom_site_label_2
_geom_bond_site_symmetry_2
_geom_bond_distance
_geom_bond_publ_flag
Re1 C1 . 1.884(7) y
Re1 C3 . 1.893(7) y
Re1 C2 . 1.920(7) y
Re1 N2 . 2.173(4) y
Re1 N1 . 2.228(4) y
Re1 Br1 . 2.6228(11) y
O1 C1 . 1.152(8) ?
O2 C2 . 1.132(8) ?
O3 C3 . 1.157(8) ?
O4 C9 . 1.337(6) ?
O4 C10 . 1.369(6) ?
N1 C4 . 1.335(7) ?
N1 C8 . 1.357(6) ?
N2 C9 . 1.293(6) ?
N2 N3 . 1.385(6) ?
N3 C10 . 1.314(6) ?
C4 C5 . 1.367(9) ?
C4 H4 . 0.9300 ?
C5 C6 . 1.395(8) ?
C5 H5 . 0.9300 ?
C6 C7 . 1.391(9) ?
C6 H6 . 0.9300 ?
C7 C8 . 1.373(7) ?
C7 H7 . 0.9300 ?
C8 C9 . 1.446(7) ?
C10 C11 . 1.448(7) ?
C11 C12 . 1.391(7) ?
C11 C16 . 1.399(7) ?
C12 C13 . 1.374(9) ?
C12 H12 . 0.9300 ?
C13 C14 . 1.392(10) ?
C13 H13 . 0.9300 ?
C14 C15 . 1.368(9) ?
C14 H14 . 0.9300 ?
C15 C16 . 1.375(8) ?
C15 H15 . 0.9300 ?
C16 H16 . 0.9300 ?
Cl1 C17 . 1.739(19) ?
Cl2 C17 . 1.713(12) ?
C17 H17A . 0.9700 ?
C17 H17B . 0.9700 ?
Cl1' C17' . 1.30(9) ?
Cl2' C17' . 1.90(6) ?
C17' H17C . 0.9700 ?
C17' H17D . 0.9700 ?

loop_
_geom_torsion_atom_site_label_1
_geom_torsion_atom_site_label_2
_geom_torsion_atom_site_label_3
_geom_torsion_atom_site_label_4
_geom_torsion_site_symmetry_1
_geom_torsion_site_symmetry_2
_geom_torsion_site_symmetry_3
_geom_torsion_site_symmetry_4
_geom_torsion
_geom_torsion_publ_flag
C1 Re1 N1 C4 . . . . -81.4(5) ?
C3 Re1 N1 C4 . . . . 6.9(5) ?
C2 Re1 N1 C4 . . . . 176.2(15) ?
N2 Re1 N1 C4 . . . . -176.3(5) ?
Br1 Re1 N1 C4 . . . . 97.2(4) ?
C1 Re1 N1 C8 . . . . 95.2(4) ?
C3 Re1 N1 C8 . . . . -176.6(4) ?
C2 Re1 N1 C8 . . . . -7.3(18) ?
N2 Re1 N1 C8 . . . . 0.2(3) ?
Br1 Re1 N1 C8 . . . . -86.3(4) ?
C1 Re1 N2 C9 . . . . -92.4(4) ?
C3 Re1 N2 C9 . . . . 20.2(18) ?
C2 Re1 N2 C9 . . . . 177.7(4) ?
N1 Re1 N2 C9 . . . . -1.2(4) ?
Br1 Re1 N2 C9 . . . . 86.1(4) ?
C1 Re1 N2 N3 . . . . 89.7(5) ?
C3 Re1 N2 N3 . . . . -157.6(15) ?
C2 Re1 N2 N3 . . . . -0.2(6) ?
N1 Re1 N2 N3 . . . . -179.1(5) ?
Br1 Re1 N2 N3 . . . . -91.8(5) ?
C9 N2 N3 C10 . . . . 0.8(6) ?
Re1 N2 N3 C10 . . . . 178.7(4) ?
C3 Re1 C1 O1 . . . . 0(7) ?
C2 Re1 C1 O1 . . . . -90(7) ?
N2 Re1 C1 O1 . . . . 172(7) ?
N1 Re1 C1 O1 . . . . 98(7) ?
Br1 Re1 C1 O1 . . . . 47(11) ?
C1 Re1 C2 O2 . . . . 47(14) ?
C3 Re1 C2 O2 . . . . -41(14) ?
N2 Re1 C2 O2 . . . . 142(14) ?
N1 Re1 C2 O2 . . . . 150(13) ?
Br1 Re1 C2 O2 . . . . -132(14) ?
C1 Re1 C3 O3 . . . . -103(14) ?
C2 Re1 C3 O3 . . . . -13(14) ?
N2 Re1 C3 O3 . . . . 144(13) ?
N1 Re1 C3 O3 . . . . 165(14) ?
Br1 Re1 C3 O3 . . . . 79(14) ?
C8 N1 C4 C5 . . . . -0.4(8) ?
Re1 N1 C4 C5 . . . . 176.1(4) ?
N1 C4 C5 C6 . . . . 1.9(10) ?
C4 C5 C6 C7 . . . . -0.5(10) ?
C5 C6 C7 C8 . . . . -2.2(10) ?
C4 N1 C8 C7 . . . . -2.6(8) ?
Re1 N1 C8 C7 . . . . -179.5(4) ?
C4 N1 C8 C9 . . . . 177.6(5) ?
Re1 N1 C8 C9 . . . . 0.7(6) ?
C6 C7 C8 N1 . . . . 3.9(9) ?
C6 C7 C8 C9 . . . . -176.3(6) ?
N3 N2 C9 O4 . . . . -1.1(6) ?
Re1 N2 C9 O4 . . . . -179.6(3) ?
N3 N2 C9 C8 . . . . -179.4(5) ?
Re1 N2 C9 C8 . . . . 2.2(7) ?
C10 O4 C9 N2 . . . . 1.0(6) ?
C10 O4 C9 C8 . . . . 179.2(5) ?
N1 C8 C9 N2 . . . . -1.9(8) ?
C7 C8 C9 N2 . . . . 178.3(5) ?
N1 C8 C9 O4 . . . . -179.9(4) ?
C7 C8 C9 O4 . . . . 0.3(9) ?
N2 N3 C10 O4 . . . . -0.1(6) ?
N2 N3 C10 C11 . . . . -179.4(5) ?
C9 O4 C10 N3 . . . . -0.5(6) ?
C9 O4 C10 C11 . . . . 178.8(5) ?
N3 C10 C11 C12 . . . . -173.4(6) ?
O4 C10 C11 C12 . . . . 7.4(8) ?
N3 C10 C11 C16 . . . . 6.4(8) ?
O4 C10 C11 C16 . . . . -172.8(5) ?
C16 C11 C12 C13 . . . . -0.1(9) ?
C10 C11 C12 C13 . . . . 179.6(6) ?
C11 C12 C13 C14 . . . . 0.9(10) ?
C12 C13 C14 C15 . . . . -0.5(11) ?
C13 C14 C15 C16 . . . . -0.7(10) ?
C14 C15 C16 C11 . . . . 1.5(9) ?
C12 C11 C16 C15 . . . . -1.1(8) ?
C10 C11 C16 C15 . . . . 179.1(5) ?
